data_2216155
loop_
_publ_author_name
'Gulay, L. D.'
'Daszkiewicz, M.'
'Huch, M. R.'
'Pietraszko, A.'

_publ_section_title
;
 Ce~3~Mg~0.5~GeS~7~ from single-crystal data
;
_journal_coeditor_code WM2149
_journal_issue 11
_journal_name_full 'Acta Crystallographica Section E'
_journal_page_first i187
_journal_page_last i187
_journal_paper_doi 10.1107/S1600536807048593
_journal_volume 63
_journal_year 2007
_chemical_formula_iupac 'Ce3 Mg0.50 Ge S7'
_chemical_formula_structural 'Ce3 Mg0.50 Ge S7'
_chemical_formula_sum 'Ce3 Ge Mg0.5 S7'
_chemical_formula_weight 729.53
_chemical_name_systematic
;
tricerium hemimagnesium germanium heptasulfide
;
_space_group_IT_number 173
_symmetry_cell_setting hexagonal
_symmetry_space_group_name_Hall 'P 6c'
_symmetry_space_group_name_H-M 'P 63'
_atom_sites_solution_primary direct
_atom_sites_solution_secondary difmap
_audit_creation_method SHELXL-97
_cell_angle_alpha 90.00
_cell_angle_beta 90.00
_cell_angle_gamma 120.00
_cell_formula_units_Z 2
_cell_length_a 10.2626(15)
_cell_length_b 10.2626(15)
_cell_length_c 5.7679(12)
_cell_measurement_reflns_used 919
_cell_measurement_temperature 293(2)
_cell_measurement_theta_max 29.57
_cell_measurement_theta_min 4.21
_cell_volume 526.09(15)
_computing_cell_refinement 'CrysAlis (Oxford Diffraction, 2006)'
_computing_data_collection 'CrysAlis (Oxford Diffraction, 2006)'
_computing_data_reduction 'CrysAlis (Oxford Diffraction, 2006)'
_computing_molecular_graphics 'DIAMOND (Brandenburg, 2005)'
_computing_publication_material 'publCIF (Westrip, 2007)'
_computing_structure_refinement 'SHELXL97 (Sheldrick, 1997)'
_computing_structure_solution 'SHELXS97 (Sheldrick, 1997)'
_diffrn_ambient_temperature 293(2)
_diffrn_detector_area_resol_mean '1024x1024 with blocks 2x2, 33.133pixel/mm'
_diffrn_measured_fraction_theta_full 0.991
_diffrn_measured_fraction_theta_max 0.991
_diffrn_measurement_device_type 'Kuma KM-4 diffractometer with CCD area detector'
_diffrn_measurement_method \w
_diffrn_radiation_monochromator graphite
_diffrn_radiation_source 'fine-focus sealed tube'
_diffrn_radiation_type MoK\a
_diffrn_radiation_wavelength 0.71073
_diffrn_reflns_av_R_equivalents 0.0317
_diffrn_reflns_av_sigmaI/netI 0.0186
_diffrn_reflns_limit_h_max 13
_diffrn_reflns_limit_h_min -14
_diffrn_reflns_limit_k_max 14
_diffrn_reflns_limit_k_min -13
_diffrn_reflns_limit_l_max 8
_diffrn_reflns_limit_l_min -7
_diffrn_reflns_number 7638
_diffrn_reflns_theta_full 29.57
_diffrn_reflns_theta_max 29.57
_diffrn_reflns_theta_min 4.21
_diffrn_standards_number 0
_exptl_absorpt_coefficient_mu 16.912
_exptl_absorpt_correction_T_max 0.3672
_exptl_absorpt_correction_T_min 0.1751
_exptl_absorpt_correction_type numerical
_exptl_absorpt_process_details '(CrysAlis; Oxford Diffraction, 2006)'
_exptl_crystal_colour red
_exptl_crystal_density_diffrn 4.605
_exptl_crystal_density_method 'not measured'
_exptl_crystal_description prism
_exptl_crystal_F_000 648
_exptl_crystal_size_max 0.13
_exptl_crystal_size_mid 0.11
_exptl_crystal_size_min 0.08
_refine_diff_density_max 0.527
_refine_diff_density_min -0.561
_refine_ls_abs_structure_details 'Flack (1983), 409 Friedel pairs'
_refine_ls_abs_structure_Flack -0.017(12)
_refine_ls_extinction_coef 0.0111(3)
_refine_ls_extinction_expression Fc^*^=kFc[1+0.001xFc^2^\l^3^/sin(2\q)]^-1/4^
_refine_ls_extinction_method 'SHELXL97 (Sheldrick, 1997)'
_refine_ls_goodness_of_fit_ref 1.007
_refine_ls_matrix_type full
_refine_ls_number_parameters 38
_refine_ls_number_reflns 945
_refine_ls_number_restraints 1
_refine_ls_restrained_S_all 1.006
_refine_ls_R_factor_all 0.0137
_refine_ls_R_factor_gt 0.0127
_refine_ls_shift/su_max 0.001
_refine_ls_shift/su_mean 0.000
_refine_ls_structure_factor_coef Fsqd
_refine_ls_weighting_details 'w=1/[\s^2^(Fo^2^)+(0.0105P)^2^] where P=(Fo^2^+2Fc^2^)/3'
_refine_ls_weighting_scheme calc
_refine_ls_wR_factor_gt 0.0216
_refine_ls_wR_factor_ref 0.0217
_reflns_number_gt 919
_reflns_number_total 945
_reflns_threshold_expression I>2\s(I)
_cod_data_source_file wm2149.cif
_cod_data_source_block I
_cod_original_formula_sum 'Ce3 Ge Mg0.50 S7'
_cod_database_code 2216155
_cod_database_fobs_code 2216155

loop_
_symmetry_equiv_pos_as_xyz
'x, y, z'
'-y, x-y, z'
'-x+y, -x, z'
'-x, -y, z+1/2'
'y, -x+y, z+1/2'
'x-y, x, z+1/2'

loop_
_atom_site_type_symbol
_atom_site_label
_atom_site_fract_x
_atom_site_fract_y
_atom_site_fract_z
_atom_site_U_iso_or_equiv
_atom_site_adp_type
_atom_site_calc_flag
_atom_site_refinement_flags
_atom_site_occupancy
Ce Ce 0.357264(14) 0.231380(14) 0.23296(6) 0.00788(5) Uani d . 1
Ge Ge1 0.6667 0.3333 0.81575(8) 0.00757(11) Uani d S 1
Mg Mg1 0.0000 0.0000 0.4694(10) 0.0089(6) Uani d SP 0.50
S S1 0.6667 0.3333 0.4400(2) 0.0098(3) Uani d S 1
S S2 0.08688(7) 0.24688(7) 0.21849(17) 0.01013(12) Uani d . 1
S S3 0.52030(8) 0.10633(8) 0.96601(13) 0.00851(14) Uani d . 1

loop_
_atom_site_aniso_label
_atom_site_aniso_U_11
_atom_site_aniso_U_22
_atom_site_aniso_U_33
_atom_site_aniso_U_12
_atom_site_aniso_U_13
_atom_site_aniso_U_23
Ce 0.00658(7) 0.00734(7) 0.00894(7) 0.00289(5) 0.00076(9) -0.00015(10)
Ge1 0.00819(15) 0.00819(15) 0.0063(2) 0.00409(8) 0.000 0.000
Mg1 0.0063(7) 0.0063(7) 0.0141(16) 0.0031(4) 0.000 0.000
S1 0.0115(4) 0.0115(4) 0.0064(6) 0.00574(18) 0.000 0.000
S2 0.0080(3) 0.0102(3) 0.0123(3) 0.0046(2) -0.0012(4) 0.0000(4)
S3 0.0067(3) 0.0077(3) 0.0099(3) 0.0026(3) -0.0008(3) 0.0004(3)

loop_
_atom_type_symbol
_atom_type_description
_atom_type_scat_dispersion_real
_atom_type_scat_dispersion_imag
_atom_type_scat_source
Mg Mg 0.0486 0.0363 'International Tables Vol C Tables 4.2.6.8 and 6.1.1.4'
S S 0.1246 0.1234 'International Tables Vol C Tables 4.2.6.8 and 6.1.1.4'
Ge Ge 0.1547 1.8001 'International Tables Vol C Tables 4.2.6.8 and 6.1.1.4'
Ce Ce -0.2486 2.6331 'International Tables Vol C Tables 4.2.6.8 and 6.1.1.4'

loop_
_geom_angle_atom_site_label_1
_geom_angle_atom_site_label_2
_geom_angle_atom_site_label_3
_geom_angle_site_symmetry_1
_geom_angle_site_symmetry_3
_geom_angle
S2 Ce S2 3 . 84.84(3)
S2 Ce S3 3 3_664 142.14(3)
S2 Ce S3 . 3_664 108.53(2)
S2 Ce S2 3 5 77.34(2)
S2 Ce S2 . 5 77.31(2)
S3 Ce S2 3_664 5 139.37(2)
S2 Ce S3 3 1_554 73.94(2)
S2 Ce S3 . 1_554 140.79(3)
S3 Ce S3 3_664 1_554 73.92(3)
S2 Ce S3 5 1_554 127.211(19)
S2 Ce S3 3 6_554 144.09(2)
S2 Ce S3 . 6_554 71.09(2)
S3 Ce S3 3_664 6_554 72.593(16)
S2 Ce S3 5 6_554 71.74(2)
S3 Ce S3 1_554 6_554 140.464(19)
S2 Ce S1 3 . 115.164(15)
S2 Ce S1 . . 150.03(2)
S3 Ce S1 3_664 . 70.08(2)
S2 Ce S1 5 . 85.33(3)
S3 Ce S1 1_554 . 68.84(2)
S3 Ce S1 6_554 . 80.388(17)
S2 Ce S2 3 5_554 74.81(2)
S2 Ce S2 . 5_554 74.78(2)
S3 Ce S2 3_664 5_554 75.01(2)
S2 Ce S2 5 5_554 141.90(2)
S3 Ce S2 1_554 5_554 68.07(2)
S3 Ce S2 6_554 5_554 121.248(19)
S1 Ce S2 . 5_554 130.18(3)
Mg1 Ce Mg1 . 4_554 48.212(11)
S1 Ge1 S3 . 2_655 112.96(2)
S1 Ge1 S3 . . 112.96(2)
S3 Ge1 S3 2_655 . 105.77(3)
S1 Ge1 S3 . 3_665 112.96(2)
S3 Ge1 S3 2_655 3_665 105.77(3)
S3 Ge1 S3 . 3_665 105.77(3)
S2 Mg1 S2 2 . 93.12(15)
S2 Mg1 S2 2 3 93.12(15)
S2 Mg1 S2 . 3 93.12(15)
S2 Mg1 S2 2 5 179.8(2)
S2 Mg1 S2 . 5 86.754(14)
S2 Mg1 S2 3 5 86.754(14)
S2 Mg1 S2 2 4 86.754(14)
S2 Mg1 S2 . 4 179.8(2)
S2 Mg1 S2 3 4 86.754(14)
S2 Mg1 S2 5 4 93.37(15)
S2 Mg1 S2 2 6 86.754(14)
S2 Mg1 S2 . 6 86.754(14)
S2 Mg1 S2 3 6 179.8(2)
S2 Mg1 S2 5 6 93.37(15)
S2 Mg1 S2 4 6 93.37(15)
S2 Mg1 Ce 2 3 53.21(5)
S2 Mg1 Ce . 3 124.03(19)
S2 Mg1 Ce 3 3 53.26(5)
S2 Mg1 Ce 5 3 126.77(3)
S2 Mg1 Ce 4 3 55.79(3)
S2 Mg1 Ce 6 3 126.72(3)
S2 Mg1 Ce 2 . 124.03(19)
S2 Mg1 Ce . . 53.26(5)
S2 Mg1 Ce 3 . 53.21(5)
S2 Mg1 Ce 5 . 55.79(3)
S2 Mg1 Ce 4 . 126.72(3)
S2 Mg1 Ce 6 . 126.77(3)
Ce Mg1 Ce 3 . 105.79(10)
S2 Mg1 Ce 2 2 53.26(5)
S2 Mg1 Ce . 2 53.21(5)
S2 Mg1 Ce 3 2 124.03(19)
S2 Mg1 Ce 5 2 126.72(3)
S2 Mg1 Ce 4 2 126.77(3)
S2 Mg1 Ce 6 2 55.79(3)
Ce Mg1 Ce 3 2 105.79(10)
Ce Mg1 Ce . 2 105.79(10)
S2 Mg1 Ce 2 6 127.74(2)
S2 Mg1 Ce . 6 58.29(3)
S2 Mg1 Ce 3 6 127.69(2)
S2 Mg1 Ce 5 6 52.29(5)
S2 Mg1 Ce 4 6 121.89(19)
S2 Mg1 Ce 6 6 52.33(5)
Ce Mg1 Ce 3 6 177.67(17)
Ce Mg1 Ce . 6 75.523(7)
Ce Mg1 Ce 2 6 75.523(7)
Ge1 S1 Ce . 2_655 113.08(2)
Ge1 S1 Ce . 3_665 113.08(2)
Ce S1 Ce 2_655 3_665 105.63(3)
Ge1 S1 Ce . . 113.08(2)
Ce S1 Ce 2_655 . 105.63(3)
Ce S1 Ce 3_665 . 105.63(3)
Mg1 S2 Mg1 . 4_554 65.87(2)
Mg1 S2 Ce . 2 78.69(2)
Mg1 S2 Ce 4_554 2 80.52(2)
Mg1 S2 Ce . . 78.65(2)
Mg1 S2 Ce 4_554 . 80.48(2)
Ce S2 Ce 2 . 154.89(3)
Mg1 S2 Ce . 6_554 142.58(11)
Mg1 S2 Ce 4_554 6_554 76.72(11)
Ce S2 Ce 2 6_554 95.74(2)
Ce S2 Ce . 6_554 95.69(2)
Mg1 S2 Ce . 6 75.51(11)
Mg1 S2 Ce 4_554 6 141.38(11)
Ce S2 Ce 2 6 92.36(2)
Ce S2 Ce . 6 92.32(2)
Ce S2 Ce 6_554 6 141.90(2)
Ge1 S3 Ce . 2_656 91.41(3)
Ge1 S3 Ce . 1_556 88.90(2)
Ce S3 Ce 2_656 1_556 110.96(3)
Ge1 S3 Ce . 5 122.24(3)
Ce S3 Ce 2_656 5 140.35(3)
Ce S3 Ce 1_556 5 91.63(2)

loop_
_geom_bond_atom_site_label_1
_geom_bond_atom_site_label_2
_geom_bond_site_symmetry_2
_geom_bond_distance
_geom_bond_publ_flag
Ce S2 3 2.8567(7) y
Ce S2 . 2.8589(7) y
Ce S3 3_664 2.8972(8) y
Ce S2 5 2.9720(12) y
Ce S3 1_554 2.9941(8) y
Ce S3 6_554 3.0351(8) y
Ce S1 . 3.0465(7) y
Ce S2 5_554 3.1298(12) y
Ce Mg1 . 3.498(2) n
Ce Mg1 4_554 3.562(3) n
Ge1 S1 . 2.1671(14) y
Ge1 S3 2_655 2.2216(8) ?
Ge1 S3 . 2.2216(8) y
Ge1 S3 3_665 2.2216(8) ?
Mg1 S2 2 2.655(3) n
Mg1 S2 . 2.655(3) y
Mg1 S2 3 2.655(3) n
Mg1 S2 5 2.650(3) y
Mg1 S2 4 2.650(3) n
Mg1 S2 6 2.650(3) n
Mg1 Mg1 4 2.8839(6) n
Mg1 Mg1 4_554 2.8840(6) n
Mg1 Ce 3 3.498(2) n
Mg1 Ce 2 3.498(2) n
Mg1 Ce 6 3.562(3) n
